data_7700340
loop_
_publ_author_name
'Qin, Guorui'
'Cheng, Jianhua'

_publ_section_title
;
 Thorium(iv) trialkyl complexes of non-carbocyclic ligands as highly
 active isoprene polymerisation catalysts.
;
_journal_issue 31
_journal_name_full 'Dalton transactions (Cambridge, England : 2003)'
_journal_page_first 11706
_journal_page_last 11714
_journal_paper_doi 10.1039/c9dt01617a
_journal_volume 48
_journal_year 2019
_chemical_formula_sum 'C48 H77 N2 P Si3 Th'
_chemical_formula_weight 1029.39
_chemical_name_common (NPN)Th(CH2SiMe3)3
_space_group_crystal_system monoclinic
_space_group_IT_number 14
_space_group_name_Hall '-P 2ybc'
_space_group_name_H-M_alt 'P 1 21/c 1'
_symmetry_space_group_name_Hall '-P 2ybc'
_symmetry_space_group_name_H-M 'P 1 21/c 1'
_atom_sites_solution_hydrogens geom
_audit_creation_method SHELXL-2013
_audit_update_record
;
2014-01-17 deposited with the CCDC.    2019-06-24 downloaded from the CCDC.
;
_cell_angle_alpha 90
_cell_angle_beta 98.5670(10)
_cell_angle_gamma 90
_cell_formula_units_Z 4
_cell_length_a 12.1409(5)
_cell_length_b 21.1710(9)
_cell_length_c 20.5445(9)
_cell_measurement_reflns_used 8811
_cell_measurement_temperature 163(2)
_cell_measurement_theta_max 26.00
_cell_measurement_theta_min 2.17
_cell_volume 5221.7(4)
_computing_cell_refinement 'Bruker SMART'
_computing_data_collection 'Bruker SMART'
_computing_data_reduction 'Bruker SMART'
_computing_molecular_graphics 'Ortep-3 for Windows (Farrugia, 2013)'
_computing_publication_material 'WinGX publication routines (Farrugia, 2013)'
_computing_structure_refinement 'SHELXL-2013 (Sheldrick, 2013)'
_computing_structure_solution 'SHELXS-2013 (Sheldrick, 2013)'
_diffrn_ambient_temperature 163(2)
_diffrn_measured_fraction_theta_full 0.998
_diffrn_measured_fraction_theta_max 0.998
_diffrn_measurement_device_type 'CCD area detector'
_diffrn_measurement_method 'phi and omega scans'
_diffrn_radiation_type MoK\a
_diffrn_radiation_wavelength 0.71073
_diffrn_reflns_av_R_equivalents 0.0323
_diffrn_reflns_av_unetI/netI 0.0399
_diffrn_reflns_Laue_measured_fraction_full 0.998
_diffrn_reflns_Laue_measured_fraction_max 0.998
_diffrn_reflns_limit_h_max 9
_diffrn_reflns_limit_h_min -14
_diffrn_reflns_limit_k_max 25
_diffrn_reflns_limit_k_min -25
_diffrn_reflns_limit_l_max 24
_diffrn_reflns_limit_l_min -21
_diffrn_reflns_number 25594
_diffrn_reflns_point_group_measured_fraction_full 0.998
_diffrn_reflns_point_group_measured_fraction_max 0.998
_diffrn_reflns_theta_full 25.000
_diffrn_reflns_theta_max 24.999
_diffrn_reflns_theta_min 1.696
_exptl_absorpt_coefficient_mu 2.986
_exptl_absorpt_correction_type empirical
_exptl_absorpt_process_details 'SADABS (Sheldrick, 2008)'
_exptl_crystal_colour Colorless
_exptl_crystal_density_diffrn 1.309
_exptl_crystal_density_meas 0
_exptl_crystal_description Block
_exptl_crystal_F_000 2104
_exptl_crystal_size_max 0.250
_exptl_crystal_size_mid 0.240
_exptl_crystal_size_min 0.150
_exptl_transmission_factor_max 1
_exptl_transmission_factor_min 0.872
_refine_diff_density_max 1.089
_refine_diff_density_min -0.324
_refine_diff_density_rms 0.084
_refine_ls_extinction_method none
_refine_ls_goodness_of_fit_ref 1.042
_refine_ls_hydrogen_treatment constr
_refine_ls_matrix_type full
_refine_ls_number_parameters 509
_refine_ls_number_reflns 9173
_refine_ls_number_restraints 7
_refine_ls_restrained_S_all 1.044
_refine_ls_R_factor_all 0.0393
_refine_ls_R_factor_gt 0.0292
_refine_ls_shift/su_max 0.001
_refine_ls_shift/su_mean 0.000
_refine_ls_structure_factor_coef Fsqd
_refine_ls_weighting_details
; 
 w=1/[\s^2^(Fo^2^)+(0.0343P)^2^] 
 where P=(Fo^2^+2Fc^2^)/3 
;
_refine_ls_weighting_scheme calc
_refine_ls_wR_factor_gt 0.0655
_refine_ls_wR_factor_ref 0.0695
_reflns_Friedel_coverage 0.000
_reflns_number_gt 7658
_reflns_number_total 9173
_reflns_threshold_expression 'I > 2\s(I)'
_cod_data_source_file c9dt01617a2.cif
_cod_data_source_block X219
_cod_depositor_comments 'Adding full bibliography for 7700338--7700341.cif.'
_cod_database_code 7700340
_shelx_space_group_comment
; 
The symmetry employed for this shelxl refinement is uniquely defined 
by the following loop, which should always be used as a source of 
symmetry information in preference to the above space-group names. 
They are only intended as comments. 
;
_shelx_estimated_absorpt_t_min 0.522
_shelx_estimated_absorpt_t_max 0.663

loop_
_space_group_symop_operation_xyz
'x, y, z'
'-x, y+1/2, -z+1/2'
'-x, -y, -z'
'x, -y-1/2, z-1/2'

loop_
_atom_site_label
_atom_site_type_symbol
_atom_site_fract_x
_atom_site_fract_y
_atom_site_fract_z
_atom_site_U_iso_or_equiv
_atom_site_adp_type
_atom_site_occupancy
_atom_site_site_symmetry_order
_atom_site_calc_flag
_atom_site_refinement_flags_posn
_atom_site_refinement_flags_adp
_atom_site_refinement_flags_occupancy
_atom_site_disorder_assembly
_atom_site_disorder_group
C1 C 0.2140(3) 0.08116(18) 0.12916(18) 0.0399(9) Uani 1 1 d . . . . .
H1A H 0.2126 0.0536 0.0901 0.048 Uiso 1 1 calc R U . . .
H1B H 0.1442 0.1060 0.1220 0.048 Uiso 1 1 calc R U . . .
C2 C 0.0023(3) 0.02298(17) 0.23307(18) 0.0375(9) Uani 1 1 d . . . . .
H2A H -0.0363 -0.0139 0.2106 0.045 Uiso 1 1 calc R U . . .
H2B H -0.0029 0.0180 0.2804 0.045 Uiso 1 1 calc R U . . .
C3 C 0.2738(4) 0.07487(19) 0.31997(19) 0.0495(11) Uani 1 1 d D . . . .
H3A H 0.3510 0.0590 0.3312 0.059 Uiso 1 1 calc R U . A 1
H3B H 0.2815 0.1170 0.3002 0.059 Uiso 1 1 calc R U . A 1
C4 C 0.4647(4) 0.1055(2) 0.1653(2) 0.0658(14) Uani 1 1 d . . . . .
H4A H 0.5233 0.1369 0.1632 0.099 Uiso 1 1 calc R U . . .
H4B H 0.4815 0.0672 0.1419 0.099 Uiso 1 1 calc R U . . .
H4C H 0.4609 0.0951 0.2114 0.099 Uiso 1 1 calc R U . . .
C5 C 0.3030(5) 0.2108(2) 0.1726(3) 0.0776(17) Uani 1 1 d . . . . .
H5A H 0.3644 0.2406 0.1714 0.116 Uiso 1 1 calc R U . . .
H5B H 0.2980 0.1998 0.2185 0.116 Uiso 1 1 calc R U . . .
H5C H 0.2330 0.2304 0.1524 0.116 Uiso 1 1 calc R U . . .
C6 C 0.3423(4) 0.1638(2) 0.0407(2) 0.0674(14) Uani 1 1 d . . . . .
H6A H 0.4044 0.1936 0.0422 0.101 Uiso 1 1 calc R U . . .
H6B H 0.2732 0.1844 0.0206 0.101 Uiso 1 1 calc R U . . .
H6C H 0.3565 0.1268 0.0144 0.101 Uiso 1 1 calc R U . . .
C7 C -0.2142(4) 0.0961(2) 0.2431(3) 0.0652(13) Uani 1 1 d . . . . .
H7A H -0.2573 0.1336 0.2269 0.098 Uiso 1 1 calc R U . . .
H7B H -0.1948 0.0986 0.2911 0.098 Uiso 1 1 calc R U . . .
H7C H -0.2588 0.0581 0.2313 0.098 Uiso 1 1 calc R U . . .
C8 C -0.1261(5) 0.0897(3) 0.1144(2) 0.0839(17) Uani 1 1 d . . . . .
H8A H -0.1715 0.1268 0.1000 0.126 Uiso 1 1 calc R U . . .
H8B H -0.1696 0.0513 0.1025 0.126 Uiso 1 1 calc R U . . .
H8C H -0.0594 0.0894 0.0928 0.126 Uiso 1 1 calc R U . . .
C9 C -0.0063(4) 0.1670(2) 0.2264(3) 0.0795(17) Uani 1 1 d . . . . .
H9A H -0.0534 0.2031 0.2109 0.119 Uiso 1 1 calc R U . . .
H9B H 0.0610 0.1674 0.2053 0.119 Uiso 1 1 calc R U . . .
H9C H 0.0147 0.1696 0.2743 0.119 Uiso 1 1 calc R U . . .
Si3 Si 0.2359(3) 0.09512(18) 0.40297(17) 0.0512(8) Uani 0.787(6) 1 d D . P B 1
C10 C 0.3065(8) 0.1636(4) 0.4410(5) 0.0884(18) Uani 0.787(6) 1 d D . P B 1
H10A H 0.3872 0.1569 0.4460 0.133 Uiso 0.787(6) 1 calc R U P B 1
H10B H 0.2841 0.1704 0.4843 0.133 Uiso 0.787(6) 1 calc R U P B 1
H10C H 0.2866 0.2007 0.4132 0.133 Uiso 0.787(6) 1 calc R U P B 1
C11 C 0.0898(6) 0.1222(3) 0.4011(3) 0.0884(18) Uani 0.787(6) 1 d D . P B 1
H11A H 0.0387 0.0894 0.3809 0.133 Uiso 0.787(6) 1 calc R U P B 1
H11B H 0.0780 0.1611 0.3752 0.133 Uiso 0.787(6) 1 calc R U P B 1
H11C H 0.0758 0.1302 0.4461 0.133 Uiso 0.787(6) 1 calc R U P B 1
C12 C 0.2547(8) 0.0259(3) 0.4598(3) 0.0884(18) Uani 0.787(6) 1 d D . P B 1
H12A H 0.2151 -0.0106 0.4385 0.133 Uiso 0.787(6) 1 calc R U P B 1
H12B H 0.2247 0.0360 0.5003 0.133 Uiso 0.787(6) 1 calc R U P B 1
H12C H 0.3342 0.0161 0.4706 0.133 Uiso 0.787(6) 1 calc R U P B 1
Si3' Si 0.2765(10) 0.0833(6) 0.4069(6) 0.044(3) Uani 0.213(6) 1 d D . P B 2
C10' C 0.353(2) 0.1526(12) 0.4432(15) 0.065(5) Uani 0.213(6) 1 d D . P B 2
H10D H 0.3505 0.1536 0.4907 0.097 Uiso 0.213(6) 1 calc R U P B 2
H10E H 0.3190 0.1910 0.4227 0.097 Uiso 0.213(6) 1 calc R U P B 2
H10F H 0.4308 0.1500 0.4357 0.097 Uiso 0.213(6) 1 calc R U P B 2
C11' C 0.1460(18) 0.0480(10) 0.4270(10) 0.065(5) Uani 0.213(6) 1 d D . P B 2
H11D H 0.1447 0.0515 0.4745 0.097 Uiso 0.213(6) 1 calc R U P B 2
H11E H 0.1423 0.0034 0.4142 0.097 Uiso 0.213(6) 1 calc R U P B 2
H11F H 0.0819 0.0706 0.4031 0.097 Uiso 0.213(6) 1 calc R U P B 2
C12' C 0.3987(18) 0.0429(10) 0.4513(9) 0.065(5) Uani 0.213(6) 1 d D . P B 2
H12D H 0.3989 0.0473 0.4988 0.097 Uiso 0.213(6) 1 calc R U P B 2
H12E H 0.4666 0.0617 0.4394 0.097 Uiso 0.213(6) 1 calc R U P B 2
H12F H 0.3959 -0.0020 0.4396 0.097 Uiso 0.213(6) 1 calc R U P B 2
C13 C 0.3019(3) -0.20425(16) 0.19523(16) 0.0320(9) Uani 1 1 d . . . . .
C14 C 0.4138(3) -0.22075(17) 0.19751(18) 0.0407(10) Uani 1 1 d . . . . .
H14 H 0.4701 -0.1947 0.2208 0.049 Uiso 1 1 calc R U . . .
C15 C 0.4436(4) -0.27479(19) 0.1660(2) 0.0513(12) Uani 1 1 d . . . . .
H15 H 0.5199 -0.2855 0.1676 0.062 Uiso 1 1 calc R U . . .
C16 C 0.3625(5) -0.31251(19) 0.1327(2) 0.0570(13) Uani 1 1 d . . . . .
H16 H 0.3830 -0.3494 0.1111 0.068 Uiso 1 1 calc R U . . .
C17 C 0.2512(5) -0.29754(19) 0.13021(19) 0.0553(13) Uani 1 1 d . . . . .
H17 H 0.1954 -0.3238 0.1067 0.066 Uiso 1 1 calc R U . . .
C18 C 0.2214(4) -0.24373(17) 0.16238(17) 0.0412(10) Uani 1 1 d . . . . .
H18 H 0.1449 -0.2340 0.1618 0.049 Uiso 1 1 calc R U . . .
C19 C 0.3072(3) -0.16401(16) 0.32522(16) 0.0302(8) Uani 1 1 d . . . . .
C20 C 0.3123(3) -0.12140(17) 0.37727(17) 0.0349(9) Uani 1 1 d . . . . .
H20 H 0.2956 -0.0781 0.3684 0.042 Uiso 1 1 calc R U . . .
C21 C 0.3413(4) -0.14121(19) 0.44146(18) 0.0439(10) Uani 1 1 d . . . . .
H21 H 0.3467 -0.1115 0.4764 0.053 Uiso 1 1 calc R U . . .
C22 C 0.3625(4) -0.2047(2) 0.45493(19) 0.0500(11) Uani 1 1 d . . . . .
H22 H 0.3813 -0.2185 0.4992 0.060 Uiso 1 1 calc R U . . .
C23 C 0.3562(4) -0.24690(19) 0.40477(18) 0.0463(11) Uani 1 1 d . . . . .
H23 H 0.3712 -0.2903 0.4141 0.056 Uiso 1 1 calc R U . . .
C24 C 0.3282(3) -0.22714(17) 0.33990(18) 0.0386(9) Uani 1 1 d . . . . .
H24 H 0.3234 -0.2572 0.3053 0.046 Uiso 1 1 calc R U . . .
C25 C 0.4470(3) -0.07110(15) 0.20487(17) 0.0300(8) Uani 1 1 d . . . . .
C26 C 0.4542(3) -0.07536(16) 0.13728(17) 0.0323(8) Uani 1 1 d . . . . .
C27 C 0.3538(3) -0.08000(17) 0.08328(17) 0.0381(9) Uani 1 1 d . . . . .
H27 H 0.2848 -0.0762 0.1042 0.046 Uiso 1 1 calc R U . . .
C28 C 0.3537(4) -0.02610(19) 0.0329(2) 0.0534(12) Uani 1 1 d . . . . .
H28A H 0.2880 -0.0299 -0.0009 0.080 Uiso 1 1 calc R U . . .
H28B H 0.4212 -0.0287 0.0121 0.080 Uiso 1 1 calc R U . . .
H28C H 0.3520 0.0146 0.0554 0.080 Uiso 1 1 calc R U . . .
C29 C 0.3486(4) -0.14321(17) 0.04539(18) 0.0472(11) Uani 1 1 d . . . . .
H29A H 0.2824 -0.1437 0.0117 0.071 Uiso 1 1 calc R U . . .
H29B H 0.3447 -0.1782 0.0761 0.071 Uiso 1 1 calc R U . . .
H29C H 0.4155 -0.1478 0.0243 0.071 Uiso 1 1 calc R U . . .
C30 C 0.5592(4) -0.07345(18) 0.1180(2) 0.0448(10) Uani 1 1 d . . . . .
H30 H 0.5651 -0.0765 0.0725 0.054 Uiso 1 1 calc R U . . .
C31 C 0.6542(4) -0.0673(2) 0.1627(2) 0.0525(11) Uani 1 1 d . . . . .
H31 H 0.7252 -0.0674 0.1484 0.063 Uiso 1 1 calc R U . . .
C32 C 0.6461(3) -0.0611(2) 0.2280(2) 0.0478(11) Uani 1 1 d . . . . .
H32 H 0.7122 -0.0559 0.2587 0.057 Uiso 1 1 calc R U . . .
C33 C 0.5439(3) -0.06207(16) 0.25108(18) 0.0346(9) Uani 1 1 d . . . . .
C34 C 0.5418(3) -0.05422(17) 0.32373(18) 0.0388(9) Uani 1 1 d . . . . .
H34 H 0.4620 -0.0506 0.3301 0.047 Uiso 1 1 calc R U . . .
C35 C 0.5908(4) -0.1121(2) 0.3629(2) 0.0567(12) Uani 1 1 d . . . . .
H35A H 0.5873 -0.1056 0.4098 0.085 Uiso 1 1 calc R U . . .
H35B H 0.6685 -0.1179 0.3565 0.085 Uiso 1 1 calc R U . . .
H35C H 0.5477 -0.1498 0.3475 0.085 Uiso 1 1 calc R U . . .
C36 C 0.6009(4) 0.0063(2) 0.3510(2) 0.0597(13) Uani 1 1 d . . . . .
H36A H 0.5969 0.0097 0.3981 0.090 Uiso 1 1 calc R U . . .
H36B H 0.5644 0.0430 0.3280 0.090 Uiso 1 1 calc R U . . .
H36C H 0.6790 0.0049 0.3442 0.090 Uiso 1 1 calc R U . . .
C37 C 0.0399(3) -0.13622(16) 0.22025(17) 0.0316(8) Uani 1 1 d . . . . .
C38 C -0.0176(3) -0.14688(16) 0.27316(17) 0.0331(9) Uani 1 1 d . . . . .
C39 C 0.0260(3) -0.12698(18) 0.34365(18) 0.0389(9) Uani 1 1 d . . . . .
H39 H 0.0967 -0.1029 0.3431 0.047 Uiso 1 1 calc R U . . .
C40 C -0.0562(4) -0.0835(2) 0.3726(2) 0.0535(12) Uani 1 1 d . . . . .
H40A H -0.0248 -0.0718 0.4177 0.080 Uiso 1 1 calc R U . . .
H40B H -0.1269 -0.1057 0.3728 0.080 Uiso 1 1 calc R U . . .
H40C H -0.0690 -0.0452 0.3456 0.080 Uiso 1 1 calc R U . . .
C41 C 0.0525(4) -0.1840(2) 0.38883(19) 0.0563(12) Uani 1 1 d . . . . .
H41A H 0.0804 -0.1695 0.4335 0.084 Uiso 1 1 calc R U . . .
H41B H 0.1093 -0.2101 0.3726 0.084 Uiso 1 1 calc R U . . .
H41C H -0.0152 -0.2091 0.3894 0.084 Uiso 1 1 calc R U . . .
C42 C -0.1219(3) -0.17554(18) 0.2615(2) 0.0432(10) Uani 1 1 d . . . . .
H42 H -0.1609 -0.1832 0.2975 0.052 Uiso 1 1 calc R U . . .
C43 C -0.1696(3) -0.19298(19) 0.1997(2) 0.0479(11) Uani 1 1 d . . . . .
H43 H -0.2400 -0.2135 0.1931 0.058 Uiso 1 1 calc R U . . .
C44 C -0.1151(3) -0.18071(18) 0.1471(2) 0.0454(11) Uani 1 1 d . . . . .
H44 H -0.1492 -0.1924 0.1041 0.054 Uiso 1 1 calc R U . . .
C45 C -0.0121(3) -0.15189(16) 0.15512(17) 0.0338(9) Uani 1 1 d . . . . .
C46 C 0.0404(3) -0.13454(17) 0.09468(17) 0.0401(10) Uani 1 1 d . . . . .
H46 H 0.1230 -0.1343 0.1084 0.048 Uiso 1 1 calc R U . . .
C47 C 0.0153(4) -0.1817(2) 0.03782(19) 0.0554(12) Uani 1 1 d . . . . .
H47A H 0.0519 -0.1678 0.0009 0.083 Uiso 1 1 calc R U . . .
H47B H -0.0654 -0.1839 0.0237 0.083 Uiso 1 1 calc R U . . .
H47C H 0.0432 -0.2235 0.0525 0.083 Uiso 1 1 calc R U . . .
C48 C 0.0067(4) -0.06823(19) 0.07105(19) 0.0538(12) Uani 1 1 d . . . . .
H48A H 0.0415 -0.0581 0.0323 0.081 Uiso 1 1 calc R U . . .
H48B H 0.0314 -0.0378 0.1062 0.081 Uiso 1 1 calc R U . . .
H48C H -0.0745 -0.0661 0.0595 0.081 Uiso 1 1 calc R U . . .
N1 N 0.3396(2) -0.07320(12) 0.22684(13) 0.0281(7) Uani 1 1 d . . . . .
N2 N 0.1466(2) -0.10547(13) 0.22764(13) 0.0275(6) Uani 1 1 d . . . . .
Si1 Si 0.32857(10) 0.13810(5) 0.12634(5) 0.0384(3) Uani 1 1 d . . . . .
Si2 Si -0.08435(10) 0.09249(5) 0.20498(6) 0.0415(3) Uani 1 1 d . . . . .
P1 P 0.26923(8) -0.13554(4) 0.24099(4) 0.0271(2) Uani 1 1 d . . . . .
Th1 Th 0.19938(2) 0.00993(2) 0.22341(2) 0.02916(6) Uani 1 1 d . . . . .

loop_
_atom_site_aniso_label
_atom_site_aniso_U_11
_atom_site_aniso_U_22
_atom_site_aniso_U_33
_atom_site_aniso_U_23
_atom_site_aniso_U_13
_atom_site_aniso_U_12
C1 0.041(2) 0.039(2) 0.042(2) 0.0003(18) 0.0149(19) -0.0006(18)
C2 0.044(2) 0.035(2) 0.034(2) -0.0002(17) 0.0104(18) 0.0026(18)
C3 0.053(3) 0.044(2) 0.050(3) -0.005(2) 0.000(2) 0.003(2)
C4 0.050(3) 0.048(3) 0.095(4) 0.001(3) -0.006(3) -0.004(2)
C5 0.103(5) 0.039(3) 0.102(4) -0.017(3) 0.051(4) -0.009(3)
C6 0.068(4) 0.081(4) 0.057(3) 0.021(3) 0.021(3) -0.010(3)
C7 0.050(3) 0.051(3) 0.101(4) -0.002(3) 0.032(3) 0.006(2)
C8 0.078(4) 0.102(4) 0.066(3) 0.021(3) -0.008(3) 0.029(3)
C9 0.060(4) 0.046(3) 0.133(5) 0.009(3) 0.020(3) -0.010(3)
Si3 0.068(2) 0.0445(16) 0.0373(12) -0.0055(10) -0.0058(13) 0.0055(14)
C10 0.131(5) 0.072(3) 0.063(3) -0.015(2) 0.016(3) 0.013(3)
C11 0.131(5) 0.072(3) 0.063(3) -0.015(2) 0.016(3) 0.013(3)
C12 0.131(5) 0.072(3) 0.063(3) -0.015(2) 0.016(3) 0.013(3)
Si3' 0.056(7) 0.035(5) 0.036(4) 0.004(3) -0.005(4) -0.001(5)
C10' 0.085(12) 0.066(10) 0.040(7) -0.020(6) 0.001(7) -0.010(8)
C11' 0.085(12) 0.066(10) 0.040(7) -0.020(6) 0.001(7) -0.010(8)
C12' 0.085(12) 0.066(10) 0.040(7) -0.020(6) 0.001(7) -0.010(8)
C13 0.045(2) 0.0242(19) 0.0272(19) 0.0030(15) 0.0077(17) 0.0042(17)
C14 0.051(3) 0.033(2) 0.039(2) 0.0044(17) 0.0105(19) 0.0067(19)
C15 0.072(3) 0.039(2) 0.048(3) 0.005(2) 0.025(2) 0.019(2)
C16 0.103(4) 0.029(2) 0.043(3) 0.0011(19) 0.027(3) 0.018(3)
C17 0.095(4) 0.032(2) 0.040(2) -0.0028(19) 0.014(3) -0.007(2)
C18 0.059(3) 0.031(2) 0.034(2) 0.0000(17) 0.0085(19) 0.0005(19)
C19 0.028(2) 0.034(2) 0.0280(19) 0.0030(16) 0.0037(16) 0.0057(16)
C20 0.040(2) 0.029(2) 0.035(2) 0.0032(16) 0.0044(17) -0.0012(17)
C21 0.054(3) 0.048(2) 0.028(2) -0.0022(18) 0.0033(19) 0.001(2)
C22 0.063(3) 0.054(3) 0.032(2) 0.012(2) 0.005(2) 0.006(2)
C23 0.065(3) 0.037(2) 0.038(2) 0.0120(18) 0.012(2) 0.012(2)
C24 0.048(3) 0.033(2) 0.035(2) 0.0035(17) 0.0062(18) 0.0047(18)
C25 0.031(2) 0.0170(17) 0.043(2) 0.0020(15) 0.0103(17) 0.0029(15)
C26 0.039(2) 0.0249(19) 0.036(2) -0.0016(15) 0.0129(17) 0.0025(16)
C27 0.043(3) 0.041(2) 0.032(2) -0.0015(17) 0.0108(18) -0.0005(19)
C28 0.071(3) 0.041(2) 0.047(3) 0.000(2) 0.005(2) 0.001(2)
C29 0.072(3) 0.038(2) 0.035(2) -0.0038(18) 0.018(2) -0.009(2)
C30 0.049(3) 0.042(2) 0.049(2) -0.0050(19) 0.022(2) 0.000(2)
C31 0.035(3) 0.054(3) 0.074(3) 0.004(2) 0.023(2) 0.003(2)
C32 0.029(2) 0.054(3) 0.060(3) 0.003(2) 0.005(2) 0.002(2)
C33 0.034(2) 0.0264(19) 0.043(2) 0.0024(16) 0.0046(18) 0.0028(16)
C34 0.032(2) 0.043(2) 0.039(2) 0.0057(17) -0.0022(18) -0.0012(18)
C35 0.047(3) 0.060(3) 0.059(3) 0.020(2) -0.008(2) 0.005(2)
C36 0.068(4) 0.060(3) 0.046(3) -0.001(2) -0.006(2) -0.018(2)
C37 0.032(2) 0.0238(18) 0.038(2) 0.0027(15) 0.0042(17) -0.0007(16)
C38 0.032(2) 0.030(2) 0.039(2) 0.0048(16) 0.0063(17) 0.0007(16)
C39 0.035(2) 0.043(2) 0.040(2) 0.0045(18) 0.0118(18) -0.0026(18)
C40 0.052(3) 0.060(3) 0.053(3) -0.007(2) 0.023(2) -0.008(2)
C41 0.056(3) 0.071(3) 0.043(3) 0.015(2) 0.010(2) -0.003(2)
C42 0.039(3) 0.041(2) 0.052(3) 0.0109(19) 0.017(2) -0.0023(19)
C43 0.033(2) 0.042(2) 0.067(3) 0.006(2) 0.000(2) -0.0098(19)
C44 0.046(3) 0.040(2) 0.047(2) 0.0012(19) -0.006(2) -0.009(2)
C45 0.034(2) 0.028(2) 0.037(2) -0.0004(16) 0.0012(17) -0.0030(16)
C46 0.045(3) 0.042(2) 0.030(2) 0.0021(17) -0.0027(18) -0.0086(19)
C47 0.071(3) 0.058(3) 0.036(2) -0.008(2) 0.003(2) -0.011(2)
C48 0.071(3) 0.051(3) 0.039(2) 0.007(2) 0.006(2) -0.002(2)
N1 0.0317(18) 0.0257(15) 0.0278(15) 0.0017(12) 0.0075(13) 0.0001(13)
N2 0.0282(17) 0.0249(15) 0.0295(16) 0.0025(12) 0.0045(13) 0.0003(13)
Si1 0.0420(7) 0.0307(6) 0.0448(7) 0.0023(5) 0.0142(5) 0.0011(5)
Si2 0.0389(7) 0.0358(6) 0.0508(7) 0.0068(5) 0.0104(5) 0.0043(5)
P1 0.0315(6) 0.0246(5) 0.0256(5) 0.0004(4) 0.0055(4) 0.0007(4)
Th1 0.03125(9) 0.02418(8) 0.03153(9) 0.00102(5) 0.00295(6) 0.00077(6)

loop_
_atom_type_symbol
_atom_type_description
_atom_type_scat_dispersion_real
_atom_type_scat_dispersion_imag
_atom_type_scat_source
C C 0.0033 0.0016 'International Tables Vol C Tables 4.2.6.8 and 6.1.1.4'
H H 0.0000 0.0000 'International Tables Vol C Tables 4.2.6.8 and 6.1.1.4'
N N 0.0061 0.0033 'International Tables Vol C Tables 4.2.6.8 and 6.1.1.4'
Si Si 0.0817 0.0704 'International Tables Vol C Tables 4.2.6.8 and 6.1.1.4'
P P 0.1023 0.0942 'International Tables Vol C Tables 4.2.6.8 and 6.1.1.4'
Th Th -7.2400 8.8979 'International Tables Vol C Tables 4.2.6.8 and 6.1.1.4'

loop_
_geom_angle_atom_site_label_1
_geom_angle_atom_site_label_2
_geom_angle_atom_site_label_3
_geom_angle
Si1 C1 Th1 124.22(19)
Si1 C1 H1A 106.3
Th1 C1 H1A 106.3
Si1 C1 H1B 106.3
Th1 C1 H1B 106.3
H1A C1 H1B 106.4
Si2 C2 Th1 125.62(19)
Si2 C2 H2A 105.9
Th1 C2 H2A 105.9
Si2 C2 H2B 105.9
Th1 C2 H2B 105.9
H2A C2 H2B 106.2
Si3' C3 Th1 143.7(5)
Si3 C3 Th1 138.2(3)
Si3 C3 H3A 102.6
Th1 C3 H3A 102.6
Si3 C3 H3B 102.6
Th1 C3 H3B 102.6
H3A C3 H3B 104.9
Si1 C4 H4A 109.5
Si1 C4 H4B 109.5
H4A C4 H4B 109.5
Si1 C4 H4C 109.5
H4A C4 H4C 109.5
H4B C4 H4C 109.5
Si1 C5 H5A 109.5
Si1 C5 H5B 109.5
H5A C5 H5B 109.5
Si1 C5 H5C 109.5
H5A C5 H5C 109.5
H5B C5 H5C 109.5
Si1 C6 H6A 109.5
Si1 C6 H6B 109.5
H6A C6 H6B 109.5
Si1 C6 H6C 109.5
H6A C6 H6C 109.5
H6B C6 H6C 109.5
Si2 C7 H7A 109.5
Si2 C7 H7B 109.5
H7A C7 H7B 109.5
Si2 C7 H7C 109.5
H7A C7 H7C 109.5
H7B C7 H7C 109.5
Si2 C8 H8A 109.5
Si2 C8 H8B 109.5
H8A C8 H8B 109.5
Si2 C8 H8C 109.5
H8A C8 H8C 109.5
H8B C8 H8C 109.5
Si2 C9 H9A 109.5
Si2 C9 H9B 109.5
H9A C9 H9B 109.5
Si2 C9 H9C 109.5
H9A C9 H9C 109.5
H9B C9 H9C 109.5
C10 Si3 C11 98.8(4)
C10 Si3 C12 110.8(4)
C11 Si3 C12 106.4(4)
C10 Si3 C3 114.3(4)
C11 Si3 C3 114.4(3)
C12 Si3 C3 111.4(3)
Si3 C10 H10A 109.5
Si3 C10 H10B 109.5
H10A C10 H10B 109.5
Si3 C10 H10C 109.5
H10A C10 H10C 109.5
H10B C10 H10C 109.5
Si3 C11 H11A 109.5
Si3 C11 H11B 109.5
H11A C11 H11B 109.5
Si3 C11 H11C 109.5
H11A C11 H11C 109.5
H11B C11 H11C 109.5
Si3 C12 H12A 109.5
Si3 C12 H12B 109.5
H12A C12 H12B 109.5
Si3 C12 H12C 109.5
H12A C12 H12C 109.5
H12B C12 H12C 109.5
C3 Si3' C12' 110.1(9)
C3 Si3' C10' 114.7(12)
C12' Si3' C10' 81.2(12)
C3 Si3' C11' 107.1(9)
C12' Si3' C11' 110.9(13)
C10' Si3' C11' 129.0(13)
Si3' C10' H10D 109.5
Si3' C10' H10E 109.5
H10D C10' H10E 109.5
Si3' C10' H10F 109.5
H10D C10' H10F 109.5
H10E C10' H10F 109.5
Si3' C11' H11D 109.5
Si3' C11' H11E 109.5
H11D C11' H11E 109.5
Si3' C11' H11F 109.5
H11D C11' H11F 109.5
H11E C11' H11F 109.5
Si3' C12' H12D 109.5
Si3' C12' H12E 109.5
H12D C12' H12E 109.5
Si3' C12' H12F 109.5
H12D C12' H12F 109.5
H12E C12' H12F 109.5
C18 C13 C14 118.6(3)
C18 C13 P1 123.1(3)
C14 C13 P1 118.1(3)
C15 C14 C13 120.7(4)
C15 C14 H14 119.7
C13 C14 H14 119.7
C16 C15 C14 119.7(4)
C16 C15 H15 120.2
C14 C15 H15 120.2
C15 C16 C17 120.8(4)
C15 C16 H16 119.6
C17 C16 H16 119.6
C16 C17 C18 119.4(4)
C16 C17 H17 120.3
C18 C17 H17 120.3
C13 C18 C17 120.8(4)
C13 C18 H18 119.6
C17 C18 H18 119.6
C24 C19 C20 118.2(3)
C24 C19 P1 122.5(3)
C20 C19 P1 119.3(3)
C21 C20 C19 120.9(3)
C21 C20 H20 119.6
C19 C20 H20 119.6
C20 C21 C22 119.9(4)
C20 C21 H21 120.0
C22 C21 H21 120.0
C23 C22 C21 119.9(4)
C23 C22 H22 120.1
C21 C22 H22 120.1
C22 C23 C24 120.5(4)
C22 C23 H23 119.8
C24 C23 H23 119.7
C19 C24 C23 120.7(4)
C19 C24 H24 119.7
C23 C24 H24 119.7
C26 C25 C33 120.3(3)
C26 C25 N1 119.9(3)
C33 C25 N1 119.7(3)
C30 C26 C25 118.2(4)
C30 C26 C27 117.5(3)
C25 C26 C27 124.2(3)
C26 C27 C28 111.2(3)
C26 C27 C29 113.0(3)
C28 C27 C29 107.9(3)
C26 C27 H27 108.2
C28 C27 H27 108.2
C29 C27 H27 108.2
C27 C28 H28A 109.5
C27 C28 H28B 109.5
H28A C28 H28B 109.5
C27 C28 H28C 109.5
H28A C28 H28C 109.5
H28B C28 H28C 109.5
C27 C29 H29A 109.5
C27 C29 H29B 109.5
H29A C29 H29B 109.5
C27 C29 H29C 109.5
H29A C29 H29C 109.5
H29B C29 H29C 109.5
C31 C30 C26 121.9(4)
C31 C30 H30 119.0
C26 C30 H30 119.0
C32 C31 C30 119.3(4)
C32 C31 H31 120.3
C30 C31 H31 120.3
C31 C32 C33 122.1(4)
C31 C32 H32 118.9
C33 C32 H32 118.9
C32 C33 C25 118.0(4)
C32 C33 C34 118.9(3)
C25 C33 C34 123.1(3)
C33 C34 C36 112.2(3)
C33 C34 C35 111.6(3)
C36 C34 C35 110.6(3)
C33 C34 H34 107.4
C36 C34 H34 107.4
C35 C34 H34 107.4
C34 C35 H35A 109.5
C34 C35 H35B 109.5
H35A C35 H35B 109.5
C34 C35 H35C 109.5
H35A C35 H35C 109.5
H35B C35 H35C 109.5
C34 C36 H36A 109.5
C34 C36 H36B 109.5
H36A C36 H36B 109.5
C34 C36 H36C 109.5
H36A C36 H36C 109.5
H36B C36 H36C 109.5
C38 C37 C45 119.3(3)
C38 C37 N2 122.6(3)
C45 C37 N2 118.0(3)
C42 C38 C37 119.0(3)
C42 C38 C39 117.5(3)
C37 C38 C39 123.5(3)
C38 C39 C41 111.7(3)
C38 C39 C40 112.2(3)
C41 C39 C40 109.2(3)
C38 C39 H39 107.8
C41 C39 H39 107.8
C40 C39 H39 107.8
C39 C40 H40A 109.5
C39 C40 H40B 109.5
H40A C40 H40B 109.5
C39 C40 H40C 109.5
H40A C40 H40C 109.5
H40B C40 H40C 109.5
C39 C41 H41A 109.5
C39 C41 H41B 109.5
H41A C41 H41B 109.5
C39 C41 H41C 109.5
H41A C41 H41C 109.5
H41B C41 H41C 109.5
C43 C42 C38 121.8(4)
C43 C42 H42 119.1
C38 C42 H42 119.1
C42 C43 C44 119.5(4)
C42 C43 H43 120.2
C44 C43 H43 120.2
C43 C44 C45 121.6(4)
C43 C44 H44 119.2
C45 C44 H44 119.2
C44 C45 C37 118.7(4)
C44 C45 C46 119.4(3)
C37 C45 C46 121.8(3)
C48 C46 C45 110.9(3)
C48 C46 C47 110.1(3)
C45 C46 C47 113.8(3)
C48 C46 H46 107.2
C45 C46 H46 107.2
C47 C46 H46 107.2
C46 C47 H47A 109.5
C46 C47 H47B 109.5
H47A C47 H47B 109.5
C46 C47 H47C 109.5
H47A C47 H47C 109.5
H47B C47 H47C 109.5
C46 C48 H48A 109.5
C46 C48 H48B 109.5
H48A C48 H48B 109.5
C46 C48 H48C 109.5
H48A C48 H48C 109.5
H48B C48 H48C 109.5
C25 N1 P1 127.3(2)
C25 N1 Th1 128.9(2)
P1 N1 Th1 102.02(14)
C37 N2 P1 129.6(2)
C37 N2 Th1 131.5(2)
P1 N2 Th1 98.97(13)
C1 Si1 C4 111.7(2)
C1 Si1 C5 109.9(2)
C4 Si1 C5 107.0(2)
C1 Si1 C6 113.1(2)
C4 Si1 C6 108.3(2)
C5 Si1 C6 106.6(2)
C2 Si2 C8 110.2(2)
C2 Si2 C9 110.7(2)
C8 Si2 C9 108.6(3)
C2 Si2 C7 112.3(2)
C8 Si2 C7 107.5(2)
C9 Si2 C7 107.4(2)
N2 P1 N1 98.42(15)
N2 P1 C13 120.01(16)
N1 P1 C13 113.55(16)
N2 P1 C19 112.93(16)
N1 P1 C19 111.93(16)
C13 P1 C19 100.57(16)
N2 P1 Th1 51.35(10)
N1 P1 Th1 48.27(10)
C13 P1 Th1 142.24(11)
C19 P1 Th1 116.73(11)
N1 Th1 C2 139.93(11)
N1 Th1 C3 102.00(12)
C2 Th1 C3 96.72(14)
N1 Th1 C1 109.27(11)
C2 Th1 C1 100.31(12)
C3 Th1 C1 103.19(13)
N1 Th1 N2 58.81(9)
C2 Th1 N2 81.42(11)
C3 Th1 N2 125.01(11)
C1 Th1 N2 131.41(11)
N1 Th1 P1 29.71(7)
C2 Th1 P1 110.22(9)
C3 Th1 P1 112.69(10)
C1 Th1 P1 128.63(9)
N2 Th1 P1 29.68(7)

loop_
_geom_bond_atom_site_label_1
_geom_bond_atom_site_label_2
_geom_bond_distance
C1 Si1 1.848(4)
C1 Th1 2.481(4)
C1 H1A 0.9900
C1 H1B 0.9900
C2 Si2 1.851(4)
C2 Th1 2.445(4)
C2 H2A 0.9900
C2 H2B 0.9900
C3 Si3' 1.790(12)
C3 Si3 1.881(5)
C3 Th1 2.471(4)
C3 H3A 0.9900
C3 H3B 0.9900
C4 Si1 1.858(4)
C4 H4A 0.9800
C4 H4B 0.9800
C4 H4C 0.9800
C5 Si1 1.860(4)
C5 H5A 0.9800
C5 H5B 0.9800
C5 H5C 0.9800
C6 Si1 1.873(4)
C6 H6A 0.9800
C6 H6B 0.9800
C6 H6C 0.9800
C7 Si2 1.863(4)
C7 H7A 0.9800
C7 H7B 0.9800
C7 H7C 0.9800
C8 Si2 1.856(5)
C8 H8A 0.9800
C8 H8B 0.9800
C8 H8C 0.9800
C9 Si2 1.858(5)
C9 H9A 0.9800
C9 H9B 0.9800
C9 H9C 0.9800
Si3 C10 1.802(8)
Si3 C11 1.858(8)
Si3 C12 1.866(7)
C10 H10A 0.9800
C10 H10B 0.9800
C10 H10C 0.9800
C11 H11A 0.9800
C11 H11B 0.9800
C11 H11C 0.9800
C12 H12A 0.9800
C12 H12B 0.9800
C12 H12C 0.9800
Si3' C12' 1.833(18)
Si3' C10' 1.835(19)
Si3' C11' 1.853(18)
C10' H10D 0.9800
C10' H10E 0.9800
C10' H10F 0.9800
C11' H11D 0.9800
C11' H11E 0.9800
C11' H11F 0.9800
C12' H12D 0.9800
C12' H12E 0.9800
C12' H12F 0.9800
C13 C18 1.383(5)
C13 C14 1.397(5)
C13 P1 1.808(4)
C14 C15 1.389(5)
C14 H14 0.9500
C15 C16 1.369(6)
C15 H15 0.9500
C16 C17 1.382(6)
C16 H16 0.9500
C17 C18 1.392(5)
C17 H17 0.9500
C18 H18 0.9500
C19 C24 1.386(5)
C19 C20 1.393(5)
C19 P1 1.826(3)
C20 C21 1.379(5)
C20 H20 0.9500
C21 C22 1.388(5)
C21 H21 0.9500
C22 C23 1.358(5)
C22 H22 0.9500
C23 C24 1.390(5)
C23 H23 0.9500
C24 H24 0.9500
C25 C26 1.407(5)
C25 C33 1.410(5)
C25 N1 1.443(4)
C26 C30 1.391(5)
C26 C27 1.524(5)
C27 C28 1.540(5)
C27 C29 1.545(5)
C27 H27 1.0000
C28 H28A 0.9800
C28 H28B 0.9800
C28 H28C 0.9800
C29 H29A 0.9800
C29 H29B 0.9800
C29 H29C 0.9800
C30 C31 1.370(6)
C30 H30 0.9500
C31 C32 1.367(6)
C31 H31 0.9500
C32 C33 1.392(5)
C32 H32 0.9500
C33 C34 1.506(5)
C34 C36 1.533(5)
C34 C35 1.537(5)
C34 H34 1.0000
C35 H35A 0.9800
C35 H35B 0.9800
C35 H35C 0.9800
C36 H36A 0.9800
C36 H36B 0.9800
C36 H36C 0.9800
C37 C38 1.395(5)
C37 C45 1.431(5)
C37 N2 1.438(4)
C38 C42 1.392(5)
C38 C39 1.525(5)
C39 C41 1.528(5)
C39 C40 1.541(5)
C39 H39 1.0000
C40 H40A 0.9800
C40 H40B 0.9800
C40 H40C 0.9800
C41 H41A 0.9800
C41 H41B 0.9800
C41 H41C 0.9800
C42 C43 1.366(5)
C42 H42 0.9500
C43 C44 1.373(5)
C43 H43 0.9500
C44 C45 1.380(5)
C44 H44 0.9500
C45 C46 1.523(5)
C46 C48 1.521(5)
C46 C47 1.533(5)
C46 H46 1.0000
C47 H47A 0.9800
C47 H47B 0.9800
C47 H47C 0.9800
C48 H48A 0.9800
C48 H48B 0.9800
C48 H48C 0.9800
N1 P1 1.622(3)
N1 Th1 2.442(3)
N2 P1 1.604(3)
N2 Th1 2.530(3)
P1 Th1 3.2004(9)
